data_7237118
loop_
_publ_author_name
'Xing, Wen-Hao'
'Li, Hai-Yang'
'Dong, Xi-Yan'
'Zang, Shuang-Quan'

_publ_section_title
;
 Robust multifunctional Zr-based metal--organic polyhedra for high proton
 conductivity and selective CO2 capture
;
_journal_issue 17
_journal_name_full 'Journal of Materials Chemistry A'
_journal_page_first 7724
_journal_paper_doi 10.1039/C8TA00858B
_journal_volume 6
_journal_year 2018
_chemical_formula_moiety 'C78 H73.92 Na3.96 O47.96 S6 Zr6'
_chemical_formula_sum 'C78 H73.92 Na3.96 O47.96 S6 Zr6'
_chemical_formula_weight 2609.37
_space_group_crystal_system trigonal
_space_group_IT_number 167
_space_group_name_Hall '-R 3 2"c'
_space_group_name_H-M_alt 'R -3 c :H'
_atom_sites_solution_hydrogens mixed
_atom_sites_solution_primary direct
_audit_creation_date 2018-01-02
_audit_creation_method
;
Olex2 1.2
(compiled 2017.08.10 svn.r3458 for OlexSys, GUI svn.r5381)
;
_audit_update_record
;
2018-01-18 deposited with the CCDC.
2018-03-22 downloaded from the CCDC.
;
_cell_angle_alpha 90
_cell_angle_beta 90
_cell_angle_gamma 120
_cell_formula_units_Z 6
_cell_length_a 16.2679(2)
_cell_length_b 16.2679(2)
_cell_length_c 84.1291(12)
_cell_measurement_reflns_used 21931
_cell_measurement_temperature 150
_cell_measurement_theta_max 73.8620
_cell_measurement_theta_min 5.4620
_cell_volume 19281.5(4)
_computing_molecular_graphics 'Olex2 (Dolomanov et al., 2009)'
_computing_publication_material 'Olex2 (Dolomanov et al., 2009)'
_computing_structure_refinement 'ShelXL (Sheldrick, 2015)'
_computing_structure_solution 'SIR2004 (Burla et al., 2007)'
_diffrn_ambient_temperature 150
_diffrn_measured_fraction_theta_full 0.998
_diffrn_measured_fraction_theta_max 0.998
_diffrn_measurement_device_type 'XtaLAB Pro: Kappa single'
_diffrn_measurement_method '\w scans'
_diffrn_radiation_type CuK\a
_diffrn_radiation_wavelength 1.54184
_diffrn_reflns_av_R_equivalents 0.0317
_diffrn_reflns_av_unetI/netI 0.0289
_diffrn_reflns_Laue_measured_fraction_full 0.998
_diffrn_reflns_Laue_measured_fraction_max 0.998
_diffrn_reflns_limit_h_max 19
_diffrn_reflns_limit_h_min -18
_diffrn_reflns_limit_k_max 19
_diffrn_reflns_limit_k_min -14
_diffrn_reflns_limit_l_max 78
_diffrn_reflns_limit_l_min -100
_diffrn_reflns_number 17402
_diffrn_reflns_point_group_measured_fraction_full 0.998
_diffrn_reflns_point_group_measured_fraction_max 0.998
_diffrn_reflns_theta_full 67.473
_diffrn_reflns_theta_max 67.473
_diffrn_reflns_theta_min 5.249
_exptl_absorpt_coefficient_mu 5.532
_exptl_absorpt_correction_T_max 1
_exptl_absorpt_correction_T_min 0.79644
_exptl_absorpt_correction_type multi-scan
_exptl_absorpt_process_details
;
CrysAlisPro 1.171.39.27b (Rigaku Oxford Diffraction, 2015)
Empirical absorption correction using spherical harmonics,
 implemented in SCALE3 ABSPACK scaling algorithm.
;
_exptl_crystal_colour 'clear light colourless'
_exptl_crystal_colour_lustre clear
_exptl_crystal_colour_modifier light
_exptl_crystal_colour_primary colourless
_exptl_crystal_density_diffrn 1.348
_exptl_crystal_description block
_exptl_crystal_F_000 7831
_exptl_crystal_size_max 0.15
_exptl_crystal_size_mid 0.15
_exptl_crystal_size_min 0.1
_refine_diff_density_max 1.229
_refine_diff_density_min -0.928
_refine_diff_density_rms 0.126
_refine_ls_extinction_method none
_refine_ls_goodness_of_fit_ref 1.086
_refine_ls_hydrogen_treatment mixed
_refine_ls_matrix_type full
_refine_ls_number_parameters 260
_refine_ls_number_reflns 3873
_refine_ls_number_restraints 74
_refine_ls_restrained_S_all 1.110
_refine_ls_R_factor_all 0.0512
_refine_ls_R_factor_gt 0.0480
_refine_ls_shift/su_max 0.002
_refine_ls_shift/su_mean 0.000
_refine_ls_structure_factor_coef Fsqd
_refine_ls_weighting_details 'w=1/[\s^2^(Fo^2^)+(0.0978P)^2^+83.4355P] where P=(Fo^2^+2Fc^2^)/3'
_refine_ls_weighting_scheme calc
_refine_ls_wR_factor_gt 0.1463
_refine_ls_wR_factor_ref 0.1489
_reflns_Friedel_coverage 0.000
_reflns_number_gt 3527
_reflns_number_total 3873
_reflns_threshold_expression 'I > 2\s(I)'
_cod_data_source_file c8ta00858b2.cif
_cod_data_source_block MOP-1
_cod_original_cell_volume 19281.5(5)
_cod_original_sg_symbol_H-M 'R -3 c'
_cod_database_code 7237118
_shelx_shelxl_version_number 2014/7
_shelx_space_group_comment
;
The symmetry employed for this shelxl refinement is uniquely defined
by the following loop, which should always be used as a source of
symmetry information in preference to the above space-group names.
They are only intended as comments.
;
_shelx_estimated_absorpt_t_max 0.608
_shelx_estimated_absorpt_t_min 0.491
_olex2_refinement_description
;
1. Fixed Uiso
 At 1.2 times of:
  All C(H) groups, {H10A,H10B} of O10A, {H9BA,H9BB} of O9B, All C(H,H) groups
 At 1.5 times of:
  {H9AA,H9AB} of O9A, {H10C,H10D} of O10B
2. Restrained distances
 O2-H2
 0.85 with sigma of 0.01
 Na1A-O8
 2.2 with sigma of 0.005
 O10A-Na1A
 2.3 with sigma of 0.01
 Na1B-O10B = Na1B-O9A = Na1B-O8
 2.3 with sigma of 0.01
 H9BB_$1-H4_$2
 2.2 with sigma of 0.01
 H9AB_$1-H4_$2
 2.2 with sigma of 0.01
 S1-O7 \\sim S1-O6 \\sim S1-O8
 with sigma of 0.01
 S1-O6 \\sim S1-O8 \\sim S1-O7
 with sigma of 0.01
 O8-O6 \\sim O6-O7
 with sigma of 0.01
 O8-O7 \\sim O7-O6
 with sigma of 0.01
3. Rigid bond restraints
 O8, O7, O6
 with sigma for 1-2 distances of 0.01 and sigma for 1-3 distances of 0.01
4. Uiso/Uaniso restraints and constraints
O8 \\sim O6 \\sim O7: within 2A with sigma of 0.01 and sigma for terminal atoms
of 0.02
Uanis(Zr1) \\sim Ueq: with sigma of 0.01 and sigma for terminal atoms of 0.02
Uanis(Na1A) \\sim Ueq: with sigma of 0.01 and sigma for terminal atoms of 0.02
Uanis(Na1B) \\sim Ueq, Uanis(Na1A) \\sim Ueq: with sigma of 0.01 and sigma for
terminal atoms of 0.02
Uanis(O8) \\sim Ueq, Uanis(O6) \\sim Ueq, Uanis(O7) \\sim Ueq: with sigma of
0.01 and sigma for terminal atoms of 0.02
Uanis(Na1B) \\sim Ueq, Uanis(O10B) \\sim Ueq: with sigma of 0.01 and sigma for
terminal atoms of 0.02
Uanis(Na1B) \\sim Ueq, Uanis(O9A) \\sim Ueq: with sigma of 0.01 and sigma for
terminal atoms of 0.02
Uanis(O10A) \\sim Ueq, Uanis(O9B) \\sim Ueq: with sigma of 0.005 and sigma for
terminal atoms of 0.01
5. Others
 Fixed Sof: Na1A(0.45) O10A(0.2) H10A(0.2) H10B(0.2) O9B(0.2) H9BA(0.2)
 H9BB(0.2) Na1B(0.21) O10B(0.13) H10C(0.13) H10D(0.13) O9A(0.13) H9AA(0.13)
 H9AB(0.13)
6.a Riding coordinates:
 O10A(H10A,H10B), O9B(H9BA,H9BB), O10B(H10C,H10D), O9A(H9AA,H9AB)
6.b Secondary CH2 refined with riding coordinates:
 C14(H14A,H14B)
6.c Aromatic/amide H refined with riding coordinates:
 C9(H9), C13(H13), C12(H12), C2(H2A), C3(H3), C6(H6), C4(H4), C5(H5)
;
_olex2_submission_special_instructions 'No special instructions were received'

loop_
_space_group_symop_operation_xyz
'x, y, z'
'-y, x-y, z'
'-x+y, -x, z'
'y, x, -z+1/2'
'x-y, -y, -z+1/2'
'-x, -x+y, -z+1/2'
'x+2/3, y+1/3, z+1/3'
'-y+2/3, x-y+1/3, z+1/3'
'-x+y+2/3, -x+1/3, z+1/3'
'y+2/3, x+1/3, -z+5/6'
'x-y+2/3, -y+1/3, -z+5/6'
'-x+2/3, -x+y+1/3, -z+5/6'
'x+1/3, y+2/3, z+2/3'
'-y+1/3, x-y+2/3, z+2/3'
'-x+y+1/3, -x+2/3, z+2/3'
'y+1/3, x+2/3, -z+7/6'
'x-y+1/3, -y+2/3, -z+7/6'
'-x+1/3, -x+y+2/3, -z+7/6'
'-x, -y, -z'
'y, -x+y, -z'
'x-y, x, -z'
'-y, -x, z-1/2'
'-x+y, y, z-1/2'
'x, x-y, z-1/2'
'-x+2/3, -y+1/3, -z+1/3'
'y+2/3, -x+y+1/3, -z+1/3'
'x-y+2/3, x+1/3, -z+1/3'
'-y+2/3, -x+1/3, z-1/6'
'-x+y+2/3, y+1/3, z-1/6'
'x+2/3, x-y+1/3, z-1/6'
'-x+1/3, -y+2/3, -z+2/3'
'y+1/3, -x+y+2/3, -z+2/3'
'x-y+1/3, x+2/3, -z+2/3'
'-y+1/3, -x+2/3, z+1/6'
'-x+y+1/3, y+2/3, z+1/6'
'x+1/3, x-y+2/3, z+1/6'

loop_
_atom_site_label
_atom_site_type_symbol
_atom_site_fract_x
_atom_site_fract_y
_atom_site_fract_z
_atom_site_U_iso_or_equiv
_atom_site_adp_type
_atom_site_occupancy
_atom_site_site_symmetry_order
_atom_site_calc_flag
_atom_site_refinement_flags_posn
_atom_site_refinement_flags_adp
_atom_site_refinement_flags_occupancy
_atom_site_disorder_assembly
_atom_site_disorder_group
Zr1 Zr 0.63435(2) 0.43327(2) 0.69405(2) 0.03318(17) Uani 1 1 d . U . . .
S1 S 0.70177(7) 0.62486(7) 0.61742(2) 0.0412(3) Uani 1 1 d D . . . .
O1 O 0.6667 0.3333 0.68528(5) 0.0345(10) Uani 1 3 d S T P . .
O4 O 0.8392(2) 0.4671(2) 0.67433(3) 0.0392(6) Uani 1 1 d . . . . .
O2 O 0.54557(19) 0.30375(19) 0.70646(3) 0.0357(6) Uani 1 1 d D . . . .
O3 O 0.7318(2) 0.5149(2) 0.67498(3) 0.0390(6) Uani 1 1 d . . . . .
O7 O 0.7802(2) 0.71470(19) 0.61171(3) 0.0444(7) Uani 1 1 d D U . . .
O5 O 0.8036(3) 0.5389(2) 0.60124(3) 0.0495(8) Uani 1 1 d . . . . .
O8 O 0.6427(2) 0.5675(2) 0.60417(4) 0.0506(8) Uani 1 1 d D U . . .
O6 O 0.6479(2) 0.6353(2) 0.63002(4) 0.0535(8) Uani 1 1 d D U . . .
C8 C 0.7975(3) 0.5111(3) 0.65013(5) 0.0375(9) Uani 1 1 d . . . . .
C9 C 0.7534(3) 0.5554(3) 0.64265(5) 0.0370(8) Uani 1 1 d . . . . .
H9 H 0.7211 0.5794 0.6488 0.044 Uiso 1 1 calc R . . . .
C13 C 0.8446(3) 0.4769(3) 0.64111(5) 0.0419(9) Uani 1 1 d . . . . .
H13 H 0.8755 0.4478 0.6462 0.050 Uiso 1 1 calc R . . . .
C10 C 0.7565(3) 0.5647(3) 0.62619(5) 0.0391(9) Uani 1 1 d . . . . .
C7 C 0.7897(3) 0.4969(3) 0.66765(5) 0.0359(8) Uani 1 1 d . . . . .
C12 C 0.8477(4) 0.4844(3) 0.62468(5) 0.0444(10) Uani 1 1 d . . . . .
H12 H 0.8794 0.4596 0.6186 0.053 Uiso 1 1 calc R . . . .
C11 C 0.8039(3) 0.5287(3) 0.61723(5) 0.0415(9) Uani 1 1 d . . . . .
C2 C 0.6707(4) 0.6016(3) 0.69853(6) 0.0486(11) Uani 1 1 d . . . . .
H2A H 0.7282 0.6515 0.6943 0.058 Uiso 1 1 calc R . . . .
C3 C 0.6583(4) 0.5623(3) 0.71377(6) 0.0480(11) Uani 1 1 d . . . . .
H3 H 0.7055 0.5808 0.7218 0.058 Uiso 1 1 calc R . . . .
C14 C 0.8463(4) 0.4963(4) 0.59177(5) 0.0510(11) Uani 1 1 d . . . . .
H14A H 0.8162 0.4275 0.5940 0.061 Uiso 1 1 calc R . . . .
H14B H 0.9151 0.5265 0.5940 0.061 Uiso 1 1 calc R . . . .
C6 C 0.5833(4) 0.5541(4) 0.69069(6) 0.0529(12) Uani 1 1 d . . . . .
H6 H 0.5711 0.5666 0.6802 0.064 Uiso 1 1 calc R . . . .
C4 C 0.5629(4) 0.4905(3) 0.71494(6) 0.0544(13) Uani 1 1 d . . . . .
H4 H 0.5342 0.4513 0.7240 0.065 Uiso 1 1 calc DR . . . .
C5 C 0.5177(4) 0.4861(4) 0.70083(7) 0.0565(13) Uani 1 1 d . . . . .
H5 H 0.4527 0.4436 0.6985 0.068 Uiso 1 1 calc R . . . .
Na1A Na 0.5706(5) 0.5876(5) 0.58317(7) 0.098(2) Uani 0.45 1 d D U . A 1
O10A O 0.4113(8) 0.5004(13) 0.5880(2) 0.063(5) Uani 0.2 1 d D U . A 1
H10A H 0.3830 0.4852 0.5969 0.076 Uiso 0.2 1 d R . . A 1
H10B H 0.3669 0.4765 0.5812 0.076 Uiso 0.2 1 d R . . A 1
O9B O 0.550(2) 0.723(2) 0.59128(15) 0.101(10) Uani 0.2 1 d . U . A 1
H9BA H 0.4973 0.7140 0.5951 0.122 Uiso 0.2 1 d R . . A 1
H9BB H 0.5557 0.7525 0.5826 0.122 Uiso 0.2 1 d DR . . A 1
H2 H 0.499(3) 0.300(4) 0.7117(6) 0.058(16) Uiso 1 1 d D . . . .
Na1B Na 0.5121(11) 0.5621(15) 0.5905(2) 0.159(8) Uani 0.21 1 d D U . A 2
O10B O 0.3485(14) 0.465(3) 0.5912(4) 0.102(12) Uani 0.13 1 d D U . A 2
H10C H 0.3373 0.4080 0.5906 0.153 Uiso 0.13 1 d R . . A 2
H10D H 0.3231 0.4723 0.5829 0.153 Uiso 0.13 1 d R . . A 2
O9A O 0.585(2) 0.7247(15) 0.59111(15) 0.064(9) Uani 0.13 1 d D U . A 2
H9AA H 0.5365 0.7221 0.5953 0.096 Uiso 0.13 1 d R . . A 2
H9AB H 0.5898 0.7494 0.5820 0.096 Uiso 0.13 1 d DR . . A 2

loop_
_atom_site_aniso_label
_atom_site_aniso_U_11
_atom_site_aniso_U_22
_atom_site_aniso_U_33
_atom_site_aniso_U_23
_atom_site_aniso_U_13
_atom_site_aniso_U_12
Zr1 0.0337(2) 0.0326(2) 0.0338(2) 0.00017(12) 0.00020(12) 0.01698(15)
S1 0.0444(6) 0.0365(5) 0.0443(6) -0.0027(4) -0.0063(4) 0.0213(4)
O1 0.0359(15) 0.0359(15) 0.032(2) 0.000 0.000 0.0179(7)
O4 0.0385(15) 0.0388(15) 0.0375(15) 0.0045(12) 0.0019(12) 0.0173(13)
O2 0.0335(14) 0.0358(15) 0.0371(15) 0.0004(11) 0.0029(12) 0.0169(12)
O3 0.0399(15) 0.0370(15) 0.0393(15) 0.0048(12) 0.0048(12) 0.0185(13)
O7 0.0498(17) 0.0364(15) 0.0463(16) -0.0046(13) -0.0109(13) 0.0209(13)
O5 0.074(2) 0.0599(19) 0.0324(15) -0.0011(13) -0.0014(14) 0.0473(18)
O8 0.0508(18) 0.0427(16) 0.0552(18) -0.0054(14) -0.0169(14) 0.0211(14)
O6 0.0577(19) 0.057(2) 0.057(2) 0.0034(16) 0.0026(16) 0.0377(17)
C8 0.038(2) 0.033(2) 0.036(2) 0.0005(16) 0.0022(16) 0.0142(17)
C9 0.038(2) 0.033(2) 0.037(2) 0.0003(16) 0.0008(16) 0.0160(17)
C13 0.051(2) 0.040(2) 0.038(2) 0.0027(17) -0.0010(18) 0.026(2)
C10 0.042(2) 0.0311(19) 0.043(2) 0.0020(16) -0.0015(17) 0.0174(17)
C7 0.037(2) 0.0290(19) 0.037(2) 0.0026(16) 0.0017(16) 0.0129(17)
C12 0.059(3) 0.044(2) 0.039(2) 0.0005(18) 0.0043(19) 0.033(2)
C11 0.053(2) 0.040(2) 0.035(2) 0.0008(17) -0.0003(18) 0.025(2)
C2 0.049(2) 0.036(2) 0.060(3) -0.002(2) 0.011(2) 0.021(2)
C3 0.058(3) 0.051(3) 0.048(2) -0.011(2) -0.006(2) 0.036(2)
C14 0.068(3) 0.064(3) 0.038(2) -0.001(2) 0.000(2) 0.046(3)
C6 0.067(3) 0.050(3) 0.057(3) -0.005(2) -0.010(2) 0.040(3)
C4 0.064(3) 0.041(2) 0.059(3) 0.005(2) 0.028(2) 0.028(2)
C5 0.040(2) 0.046(3) 0.087(4) -0.015(3) -0.001(2) 0.024(2)
Na1A 0.127(5) 0.094(4) 0.061(3) 0.003(3) -0.019(3) 0.048(4)
O10A 0.055(8) 0.084(9) 0.060(8) 0.004(7) 0.000(6) 0.042(7)
O9B 0.095(13) 0.105(13) 0.103(13) 0.022(8) -0.038(8) 0.050(9)
Na1B 0.146(11) 0.179(12) 0.144(11) -0.026(8) 0.054(8) 0.076(8)
O10B 0.11(2) 0.13(2) 0.066(16) 0.031(14) -0.019(14) 0.056(15)
O9A 0.066(16) 0.070(15) 0.070(15) -0.021(12) -0.027(12) 0.046(13)

loop_
_atom_type_symbol
_atom_type_description
_atom_type_scat_dispersion_real
_atom_type_scat_dispersion_imag
_atom_type_scat_source
C C 0.0181 0.0091 'International Tables Vol C Tables 4.2.6.8 and 6.1.1.4'
H H 0.0000 0.0000 'International Tables Vol C Tables 4.2.6.8 and 6.1.1.4'
Na Na 0.1353 0.1239 'International Tables Vol C Tables 4.2.6.8 and 6.1.1.4'
O O 0.0492 0.0322 'International Tables Vol C Tables 4.2.6.8 and 6.1.1.4'
S S 0.3331 0.5567 'International Tables Vol C Tables 4.2.6.8 and 6.1.1.4'
Zr Zr -0.1862 2.2449 'International Tables Vol C Tables 4.2.6.8 and 6.1.1.4'

loop_
_geom_angle_atom_site_label_1
_geom_angle_atom_site_label_2
_geom_angle_atom_site_label_3
_geom_angle
_geom_angle_site_symmetry_1
_geom_angle_site_symmetry_3
Zr1 Zr1 Zr1 60.0 2_655 3_665
O1 Zr1 Zr1 35.94(6) . 2_655
O1 Zr1 Zr1 35.94(6) . 3_665
O1 Zr1 O4 78.69(12) . 2_655
O1 Zr1 O2 73.31(11) . 3_665
O1 Zr1 O2 73.31(11) . .
O1 Zr1 O3 79.88(11) . .
O1 Zr1 C2 152.64(12) . .
O1 Zr1 C3 151.80(14) . .
O1 Zr1 C6 152.53(16) . .
O1 Zr1 C4 151.38(15) . .
O1 Zr1 C5 151.53(13) . .
O4 Zr1 Zr1 75.00(8) 2_655 2_655
O4 Zr1 Zr1 113.08(8) 2_655 3_665
O4 Zr1 C2 108.66(14) 2_655 .
O4 Zr1 C3 129.50(13) 2_655 .
O4 Zr1 C6 78.56(14) 2_655 .
O4 Zr1 C4 108.20(16) 2_655 .
O4 Zr1 C5 78.54(15) 2_655 .
O2 Zr1 Zr1 86.20(7) 3_665 2_655
O2 Zr1 Zr1 86.20(8) . 3_665
O2 Zr1 Zr1 38.11(7) 3_665 3_665
O2 Zr1 Zr1 38.11(7) . 2_655
O2 Zr1 O4 86.42(11) . 2_655
O2 Zr1 O4 151.10(11) 3_665 2_655
O2 Zr1 O2 92.19(15) . 3_665
O2 Zr1 O3 85.52(11) 3_665 .
O2 Zr1 O3 152.56(11) . .
O2 Zr1 C2 132.26(13) . .
O2 Zr1 C2 93.54(14) 3_665 .
O2 Zr1 C3 78.80(13) 3_665 .
O2 Zr1 C3 104.11(14) . .
O2 Zr1 C6 125.76(15) 3_665 .
O2 Zr1 C6 120.21(15) . .
O2 Zr1 C4 79.34(13) . .
O2 Zr1 C4 99.86(16) 3_665 .
O2 Zr1 C5 130.31(15) 3_665 .
O2 Zr1 C5 88.43(15) . .
O3 Zr1 Zr1 114.48(8) . 2_655
O3 Zr1 Zr1 75.18(8) . 3_665
O3 Zr1 O4 82.69(11) . 2_655
O3 Zr1 C2 75.17(13) . .
O3 Zr1 C3 102.25(14) . .
O3 Zr1 C6 82.16(15) . .
O3 Zr1 C4 128.01(13) . .
O3 Zr1 C5 113.75(16) . .
C2 Zr1 Zr1 124.17(12) . 3_665
C2 Zr1 Zr1 170.26(11) . 2_655
C2 Zr1 C3 32.07(16) . .
C2 Zr1 C4 52.98(15) . .
C3 Zr1 Zr1 138.97(11) . 2_655
C3 Zr1 Zr1 116.77(11) . 3_665
C6 Zr1 Zr1 152.53(13) . 3_665
C6 Zr1 Zr1 146.19(13) . 2_655
C6 Zr1 C2 32.28(17) . .
C6 Zr1 C3 53.19(16) . .
C6 Zr1 C4 52.78(18) . .
C6 Zr1 C5 32.02(18) . .
C4 Zr1 Zr1 117.45(11) . 2_655
C4 Zr1 Zr1 135.08(14) . 3_665
C4 Zr1 C3 32.12(16) . .
C5 Zr1 Zr1 166.81(13) . 3_665
C5 Zr1 Zr1 120.37(13) . 2_655
C5 Zr1 C2 53.24(17) . .
C5 Zr1 C3 53.16(16) . .
C5 Zr1 C4 31.78(18) . .
O7 S1 O8 110.74(18) . .
O7 S1 C10 105.10(19) . .
O7 S1 Na1A 52.18(17) . 18_655
O8 S1 C10 108.32(19) . .
O8 S1 Na1A 59.19(18) . 18_655
O6 S1 O7 113.78(19) . .
O6 S1 O8 113.1(2) . .
O6 S1 C10 105.2(2) . .
O6 S1 Na1A 141.5(2) . 18_655
C10 S1 Na1A 113.0(2) . 18_655
Zr1 O1 Zr1 108.12(12) 3_665 2_655
Zr1 O1 Zr1 108.12(12) 3_665 .
Zr1 O1 Zr1 108.12(12) 2_655 .
C7 O4 Zr1 128.2(3) . 3_665
Zr1 O2 Zr1 103.78(12) . 2_655
Zr1 O2 H2 118(4) . .
Zr1 O2 H2 133(4) 2_655 .
C7 O3 Zr1 127.6(3) . .
S1 O7 Na1A 99.3(2) . 18_655
C11 O5 C14 117.2(3) . .
S1 O8 Na1A 91.81(18) . 18_655
S1 O8 Na1A 137.3(3) . .
S1 O8 Na1B 132.9(5) . .
Na1A O8 Na1A 67.8(3) . 18_655
C9 C8 C7 120.1(4) . .
C13 C8 C9 119.5(4) . .
C13 C8 C7 120.3(4) . .
C8 C9 H9 119.8 . .
C10 C9 C8 120.3(4) . .
C10 C9 H9 119.8 . .
C8 C13 H13 119.5 . .
C8 C13 C12 121.1(4) . .
C12 C13 H13 119.5 . .
C9 C10 S1 118.1(3) . .
C9 C10 C11 119.2(4) . .
C11 C10 S1 122.6(3) . .
O4 C7 O3 124.1(4) . .
O4 C7 C8 118.7(4) . .
O3 C7 C8 117.2(4) . .
C13 C12 H12 120.3 . .
C13 C12 C11 119.4(4) . .
C11 C12 H12 120.3 . .
O5 C11 C10 116.5(4) . .
O5 C11 C12 123.0(4) . .
C12 C11 C10 120.4(4) . .
Zr1 C2 H2A 117.9 . .
C3 C2 Zr1 74.9(3) . .
C3 C2 H2A 126.1 . .
C6 C2 Zr1 73.1(3) . .
C6 C2 H2A 126.1 . .
C6 C2 C3 107.8(5) . .
Zr1 C3 H3 119.3 . .
C2 C3 Zr1 73.0(3) . .
C2 C3 H3 126.6 . .
C2 C3 C4 106.9(5) . .
C4 C3 Zr1 73.1(3) . .
C4 C3 H3 126.6 . .
O5 C14 C14 105.2(5) . 16_545
O5 C14 H14A 110.7 . .
O5 C14 H14B 110.7 . .
C14 C14 H14A 110.7 16_545 .
C14 C14 H14B 110.7 16_545 .
H14A C14 H14B 108.8 . .
Zr1 C6 H6 117.3 . .
C2 C6 Zr1 74.6(3) . .
C2 C6 H6 125.8 . .
C5 C6 Zr1 74.2(3) . .
C5 C6 C2 108.4(5) . .
C5 C6 H6 125.8 . .
Zr1 C4 H4 118.1 . .
C3 C4 Zr1 74.8(3) . .
C3 C4 H4 125.6 . .
C5 C4 Zr1 73.4(3) . .
C5 C4 C3 108.8(4) . .
C5 C4 H4 125.6 . .
Zr1 C5 H5 117.4 . .
C6 C5 Zr1 73.8(3) . .
C6 C5 H5 125.9 . .
C4 C5 Zr1 74.8(3) . .
C4 C5 C6 108.1(5) . .
C4 C5 H5 125.9 . .
O7 Na1A S1 28.52(11) 18_655 18_655
O7 Na1A O8 57.28(19) 18_655 18_655
O7 Na1A Na1A 96.4(4) 18_655 18_655
O7 Na1A O9B 96.5(4) 18_655 .
O8 Na1A S1 28.99(10) 18_655 18_655
O8 Na1A S1 123.9(3) . 18_655
O8 Na1A O7 152.4(4) . 18_655
O8 Na1A O8 95.2(3) . 18_655
O8 Na1A Na1A 62.4(2) . 18_655
O8 Na1A Na1A 49.8(2) 18_655 18_655
O8 Na1A O10A 106.5(6) . .
O8 Na1A O9B 103.2(5) . .
Na1A Na1A S1 74.0(3) 18_655 18_655
O10A Na1A S1 116.1(5) . 18_655
O10A Na1A O7 94.8(5) . 18_655
O10A Na1A O8 137.9(6) . 18_655
O10A Na1A Na1A 168.7(6) . 18_655
O10A Na1A O9B 83.4(9) . .
O9B Na1A S1 116.0(3) . 18_655
O9B Na1A O8 126.7(6) . 18_655
O9B Na1A Na1A 96.7(7) . 18_655
Na1A O10A H10A 128.3 . .
Na1A O10A H10B 127.2 . .
H10A O10A H10B 104.4 . .
Na1A O9B H9BA 121.1 . .
Na1A O9B H9BB 103.5 . .
H9BA O9B H9BB 104.5 . .
O8 Na1B H9AA 102.3 . .
O10B Na1B O8 135.4(13) . .
O10B Na1B H9AA 103.9 . .
O9A Na1B O8 90.4(9) . .
O9A Na1B O10B 122.9(17) . .
O9A Na1B H9AA 20.2 . .
Na1B O10B H10C 106.9 . .
Na1B O10B H10D 110.9 . .
H10C O10B H10D 104.5 . .
Na1B O9A H9AA 91.1 . .
Na1B O9A H9AB 113.4 . .
H9AA O9A H9AB 104.5 . .

loop_
_geom_bond_atom_site_label_1
_geom_bond_atom_site_label_2
_geom_bond_distance
_geom_bond_site_symmetry_2
Zr1 Zr1 3.3649(5) 3_665
Zr1 Zr1 3.3648(5) 2_655
Zr1 O1 2.0780(16) .
Zr1 O4 2.197(3) 2_655
Zr1 O2 2.138(3) .
Zr1 O2 2.138(3) 3_665
Zr1 O3 2.179(3) .
Zr1 C2 2.524(4) .
Zr1 C3 2.548(4) .
Zr1 C6 2.504(5) .
Zr1 C4 2.527(4) .
Zr1 C5 2.509(5) .
S1 O7 1.459(3) .
S1 O8 1.463(3) .
S1 O6 1.438(3) .
S1 C10 1.779(4) .
S1 Na1A 3.016(7) 18_655
O1 Zr1 2.0779(16) 3_665
O1 Zr1 2.0779(16) 2_655
O4 Zr1 2.196(3) 3_665
O4 C7 1.260(5) .
O2 Zr1 2.138(3) 2_655
O2 H2 0.848(10) .
O3 C7 1.277(5) .
O7 Na1A 2.414(6) 18_655
O5 C11 1.356(5) .
O5 C14 1.442(5) .
O8 Na1A 2.233(4) .
O8 Na1A 2.592(9) 18_655
O8 Na1B 2.380(10) .
C8 C9 1.396(6) .
C8 C13 1.378(6) .
C8 C7 1.487(6) .
C9 H9 0.9500 .
C9 C10 1.391(6) .
C13 H13 0.9500 .
C13 C12 1.386(6) .
C10 C11 1.400(6) .
C12 H12 0.9500 .
C12 C11 1.389(6) .
C2 H2A 0.9500 .
C2 C3 1.401(7) .
C2 C6 1.398(8) .
C3 H3 0.9500 .
C3 C4 1.404(7) .
C14 C14 1.495(9) 16_545
C14 H14A 0.9900 .
C14 H14B 0.9900 .
C6 H6 0.9500 .
C6 C5 1.383(8) .
C4 H4 0.9500 .
C4 C5 1.379(8) .
C5 H5 0.9500 .
Na1A S1 3.017(7) 18_655
Na1A O7 2.414(6) 18_655
Na1A O8 2.592(9) 18_655
Na1A Na1A 2.706(15) 18_655
Na1A O10A 2.285(10) .
Na1A O9B 2.49(3) .
O10A H10A 0.8485 .
O10A H10B 0.8502 .
O9B H9BA 0.8498 .
O9B H9BB 0.8507 .
Na1B O10B 2.319(11) .
Na1B O9A 2.294(10) .
Na1B H9AA 2.4615 .
O10B H10C 0.8501 .
O10B H10D 0.8499 .
O9A H9AA 0.8504 .
O9A H9AB 0.8511 .
